data_4125178
loop_
_publ_author_name
'Nelyubina, Yulia V.'
'Shaplov, Alexander S.'
'Lozinskaya, Elena I.'
'Buzin, Mikhail I.'
'Vygodskii, Yakov S.'

_publ_section_title
;
 A New Volume-Based Approach for Predicting Thermophysical Behavior of
 Ionic Liquids and Ionic Liquid Crystals.
;
_journal_issue 32
_journal_name_full 'Journal of the American Chemical Society'
_journal_page_first 10076
_journal_page_last 10079
_journal_paper_doi 10.1021/jacs.6b05174
_journal_volume 138
_journal_year 2016
_chemical_formula_moiety 'C18 H35 N2, Cl O4'
_chemical_formula_sum 'C18 H35 Cl N2 O4'
_chemical_formula_weight 378.93
_space_group_crystal_system monoclinic
_space_group_IT_number 14
_space_group_name_Hall '-P 2yn'
_space_group_name_H-M_alt 'P 1 21/n 1'
_symmetry_space_group_name_Hall '-P 2yn'
_symmetry_space_group_name_H-M 'P 1 21/n 1'
_atom_sites_solution_hydrogens geom
_audit_creation_method SHELXL-2014/6
_cell_angle_alpha 90
_cell_angle_beta 97.052(2)
_cell_angle_gamma 90
_cell_formula_units_Z 8
_cell_length_a 8.4858(3)
_cell_length_b 56.257(2)
_cell_length_c 8.7349(3)
_cell_measurement_reflns_used 4042
_cell_measurement_temperature 100(2)
_cell_measurement_theta_max 60
_cell_measurement_theta_min 3
_cell_volume 4138.4(3)
_computing_cell_refinement 'APEX2 (Bruker, 2005)'
_computing_data_collection 'APEX2 (Bruker, 2005)'
_computing_data_reduction 'APEX2 (Bruker, 2005)'
_computing_molecular_graphics 'SHELXL-2014/6 (Sheldrick, 2014)'
_computing_publication_material 'SHELXL-2014/6 (Sheldrick, 2014)'
_computing_structure_refinement 'SHELXL-2014/6 (Sheldrick, 2014)'
_computing_structure_solution 'APEX2 (Bruker, 2005)'
_diffrn_ambient_temperature 100(2)
_diffrn_measured_fraction_theta_full 0.891
_diffrn_measured_fraction_theta_max 0.942
_diffrn_measurement_device_type 'Bruker APEX2 DUO CCD area detector'
_diffrn_measurement_method 'phi and omega scans'
_diffrn_radiation_type CuK\a
_diffrn_radiation_wavelength 1.54178
_diffrn_reflns_av_R_equivalents 0.0654
_diffrn_reflns_av_unetI/netI 0.0441
_diffrn_reflns_Laue_measured_fraction_full 0.891
_diffrn_reflns_Laue_measured_fraction_max 0.942
_diffrn_reflns_limit_h_max 7
_diffrn_reflns_limit_h_min -9
_diffrn_reflns_limit_k_max 62
_diffrn_reflns_limit_k_min -65
_diffrn_reflns_limit_l_max 10
_diffrn_reflns_limit_l_min -9
_diffrn_reflns_number 36070
_diffrn_reflns_point_group_measured_fraction_full 0.891
_diffrn_reflns_point_group_measured_fraction_max 0.942
_diffrn_reflns_theta_full 67.679
_diffrn_reflns_theta_max 65.358
_diffrn_reflns_theta_min 3.142
_exptl_absorpt_coefficient_mu 1.825
_exptl_absorpt_correction_T_max 0.7526
_exptl_absorpt_correction_T_min 0.4204
_exptl_absorpt_correction_type multi-scan
_exptl_absorpt_process_details 'APEX2 (Bruker, 2005)'
_exptl_crystal_colour colorless
_exptl_crystal_density_diffrn 1.216
_exptl_crystal_description plate
_exptl_crystal_F_000 1648
_exptl_crystal_size_max 0.350
_exptl_crystal_size_mid 0.050
_exptl_crystal_size_min 0.050
_refine_diff_density_max 0.369
_refine_diff_density_min -0.682
_refine_diff_density_rms 0.077
_refine_ls_extinction_method none
_refine_ls_goodness_of_fit_ref 1.105
_refine_ls_hydrogen_treatment constr
_refine_ls_matrix_type full
_refine_ls_number_parameters 455
_refine_ls_number_reflns 6682
_refine_ls_number_restraints 0
_refine_ls_restrained_S_all 1.105
_refine_ls_R_factor_all 0.0611
_refine_ls_R_factor_gt 0.0591
_refine_ls_shift/su_max 0.003
_refine_ls_shift/su_mean 0.000
_refine_ls_structure_factor_coef Fsqd
_refine_ls_weighting_details 'w=1/[\s^2^(Fo^2^)+(0.0993P)^2^+3.6485P] where P=(Fo^2^+2Fc^2^)/3'
_refine_ls_weighting_scheme calc
_refine_ls_wR_factor_gt 0.1731
_refine_ls_wR_factor_ref 0.1749
_reflns_Friedel_coverage 0.000
_reflns_number_gt 6296
_reflns_number_total 6682
_reflns_threshold_expression 'I > 2\s(I)'
_cod_data_source_file ja6b05174_si_009.cif
_cod_data_source_block ClO4
_cod_depositor_comments 'Adding full bibliography for 4125175--4125181.cif.'
_cod_original_cell_volume 4138.3(3)
_cod_database_code 4125178
_shelx_space_group_comment
;
The symmetry employed for this shelxl refinement is uniquely defined
by the following loop, which should always be used as a source of
symmetry information in preference to the above space-group names.
They are only intended as comments.
;
_shelx_estimated_absorpt_t_min 0.567
_shelx_estimated_absorpt_t_max 0.914
_shelxl_version_number 2014/6

loop_
_space_group_symop_operation_xyz
'x, y, z'
'-x+1/2, y+1/2, -z+1/2'
'-x, -y, -z'
'x-1/2, -y-1/2, z-1/2'

loop_
_atom_site_label
_atom_site_type_symbol
_atom_site_fract_x
_atom_site_fract_y
_atom_site_fract_z
_atom_site_U_iso_or_equiv
_atom_site_adp_type
_atom_site_occupancy
_atom_site_site_symmetry_order
_atom_site_calc_flag
_atom_site_refinement_flags_posn
_atom_site_refinement_flags_adp
Cl1S Cl 0.20602(8) 0.76152(2) 0.51884(8) 0.0278(2) Uani 1 1 d . .
O1S O 0.2923(3) 0.74666(4) 0.4259(3) 0.0586(7) Uani 1 1 d . .
O2S O 0.2762(3) 0.78489(3) 0.5267(3) 0.0428(6) Uani 1 1 d . .
O3S O 0.0456(3) 0.76321(4) 0.4480(3) 0.0496(6) Uani 1 1 d . .
O4S O 0.2098(3) 0.75212(5) 0.6697(3) 0.0620(8) Uani 1 1 d . .
N1 N 0.6163(2) 0.82898(3) 0.4027(2) 0.0200(5) Uani 1 1 d . .
C2 C 0.5853(3) 0.81163(4) 0.4974(3) 0.0218(5) Uani 1 1 d . .
H2A H 0.5167 0.8127 0.5752 0.026 Uiso 1 1 calc R U
N3 N 0.6668(3) 0.79241(4) 0.4647(2) 0.0228(5) Uani 1 1 d . .
C4 C 0.7520(3) 0.79774(4) 0.3455(3) 0.0240(6) Uani 1 1 d . .
H4A H 0.8200 0.7873 0.2990 0.029 Uiso 1 1 calc R U
C5 C 0.7212(3) 0.82069(4) 0.3066(3) 0.0222(5) Uani 1 1 d . .
H5A H 0.7638 0.8294 0.2281 0.027 Uiso 1 1 calc R U
C6 C 0.5507(3) 0.85327(4) 0.4037(3) 0.0242(6) Uani 1 1 d . .
H6A H 0.4578 0.8533 0.4620 0.029 Uiso 1 1 calc R U
H6B H 0.5140 0.8582 0.2965 0.029 Uiso 1 1 calc R U
C7 C 0.6726(3) 0.87101(4) 0.4762(3) 0.0249(6) Uani 1 1 d . .
H7A H 0.7617 0.8720 0.4133 0.030 Uiso 1 1 calc R U
H7B H 0.7155 0.8655 0.5807 0.030 Uiso 1 1 calc R U
C8 C 0.5987(3) 0.89555(4) 0.4874(3) 0.0241(6) Uani 1 1 d . .
H8A H 0.5462 0.9002 0.3843 0.029 Uiso 1 1 calc R U
H8B H 0.5161 0.8947 0.5580 0.029 Uiso 1 1 calc R U
C9 C 0.7194(3) 0.91454(4) 0.5453(3) 0.0255(6) Uani 1 1 d . .
H9A H 0.8049 0.9148 0.4777 0.031 Uiso 1 1 calc R U
H9B H 0.7679 0.9103 0.6506 0.031 Uiso 1 1 calc R U
C10 C 0.6466(3) 0.93931(4) 0.5487(3) 0.0226(5) Uani 1 1 d . .
H10A H 0.5946 0.9433 0.4441 0.027 Uiso 1 1 calc R U
H10B H 0.5636 0.9391 0.6190 0.027 Uiso 1 1 calc R U
C11 C 0.7669(3) 0.95863(4) 0.6011(3) 0.0243(6) Uani 1 1 d . .
H11A H 0.8190 0.9547 0.7057 0.029 Uiso 1 1 calc R U
H11B H 0.8499 0.9588 0.5308 0.029 Uiso 1 1 calc R U
C12 C 0.6942(3) 0.98332(4) 0.6048(3) 0.0215(5) Uani 1 1 d . .
H12A H 0.6405 0.9872 0.5006 0.026 Uiso 1 1 calc R U
H12B H 0.6124 0.9832 0.6764 0.026 Uiso 1 1 calc R U
C13 C 0.8142(3) 1.00276(4) 0.6546(3) 0.0237(6) Uani 1 1 d . .
H13A H 0.8960 1.0030 0.5829 0.028 Uiso 1 1 calc R U
H13B H 0.8679 0.9989 0.7588 0.028 Uiso 1 1 calc R U
C14 C 0.7404(3) 1.02743(4) 0.6580(3) 0.0215(5) Uani 1 1 d . .
H14A H 0.6854 1.0311 0.5541 0.026 Uiso 1 1 calc R U
H14B H 0.6596 1.0272 0.7306 0.026 Uiso 1 1 calc R U
C15 C 0.8597(3) 1.04710(4) 0.7057(3) 0.0233(6) Uani 1 1 d . .
H15A H 0.9413 1.0472 0.6339 0.028 Uiso 1 1 calc R U
H15B H 0.9138 1.0436 0.8103 0.028 Uiso 1 1 calc R U
C16 C 0.7830(3) 1.07163(4) 0.7062(3) 0.0225(5) Uani 1 1 d . .
H16A H 0.7270 1.0749 0.6020 0.027 Uiso 1 1 calc R U
H16B H 0.7026 1.0715 0.7792 0.027 Uiso 1 1 calc R U
C17 C 0.8999(3) 1.09174(4) 0.7507(3) 0.0239(6) Uani 1 1 d . .
H17A H 0.9808 1.0919 0.6781 0.029 Uiso 1 1 calc R U
H17B H 0.9552 1.0887 0.8553 0.029 Uiso 1 1 calc R U
C18 C 0.8198(3) 1.11599(4) 0.7488(3) 0.0256(6) Uani 1 1 d . .
H18A H 0.7610 1.1187 0.6452 0.031 Uiso 1 1 calc R U
H18B H 0.7414 1.1159 0.8240 0.031 Uiso 1 1 calc R U
C19 C 0.9345(4) 1.13651(5) 0.7874(4) 0.0364(7) Uani 1 1 d . .
H19A H 1.0066 1.1377 0.7082 0.055 Uiso 1 1 calc R U
H19B H 0.9963 1.1337 0.8881 0.055 Uiso 1 1 calc R U
H19C H 0.8746 1.1514 0.7907 0.055 Uiso 1 1 calc R U
C20 C 0.6637(3) 0.76926(5) 0.5431(4) 0.0337(7) Uani 1 1 d . .
H20A H 0.6271 0.7715 0.6443 0.050 Uiso 1 1 calc R U
H20B H 0.7707 0.7624 0.5565 0.050 Uiso 1 1 calc R U
H20C H 0.5911 0.7585 0.4806 0.050 Uiso 1 1 calc R U
O1SA O 0.4313(2) 0.18918(3) 0.1380(2) 0.0356(5) Uani 1 1 d . .
O2SA O 0.5461(2) 0.16116(3) -0.0157(2) 0.0323(5) Uani 1 1 d . .
O3SA O 0.5031(3) 0.15149(4) 0.2377(2) 0.0459(6) Uani 1 1 d . .
O4SA O 0.2866(2) 0.15587(4) 0.0456(3) 0.0396(5) Uani 1 1 d . .
Cl2S Cl 0.44242(7) 0.16419(2) 0.10131(7) 0.02450(19) Uani 1 1 d . .
N1A N 0.9411(2) 0.19715(4) 0.1287(2) 0.0224(5) Uani 1 1 d . .
C2A C 0.7910(3) 0.20356(5) 0.0963(3) 0.0268(6) Uani 1 1 d . .
H2B H 0.7158 0.2042 0.1682 0.032 Uiso 1 1 calc R U
N3A N 0.7618(2) 0.20888(3) -0.0522(2) 0.0215(5) Uani 1 1 d . .
C4A C 0.8997(4) 0.20580(5) -0.1176(3) 0.0340(7) Uani 1 1 d . .
H4B H 0.9136 0.2082 -0.2227 0.041 Uiso 1 1 calc R U
C5A C 1.0114(4) 0.19863(5) -0.0036(4) 0.0357(7) Uani 1 1 d . .
H5B H 1.1194 0.1952 -0.0136 0.043 Uiso 1 1 calc R U
C6A C 1.0185(3) 0.18941(5) 0.2811(3) 0.0296(6) Uani 1 1 d . .
H6C H 1.0154 0.2026 0.3556 0.035 Uiso 1 1 calc R U
H6D H 1.1314 0.1857 0.2733 0.035 Uiso 1 1 calc R U
C7A C 0.9398(3) 0.16774(5) 0.3412(3) 0.0282(6) Uani 1 1 d . .
H7C H 0.8298 0.1719 0.3574 0.034 Uiso 1 1 calc R U
H7D H 0.9975 0.1633 0.4427 0.034 Uiso 1 1 calc R U
C8A C 0.9348(3) 0.14619(5) 0.2346(3) 0.0260(6) Uani 1 1 d . .
H8C H 0.8645 0.1498 0.1384 0.031 Uiso 1 1 calc R U
H8D H 1.0428 0.1433 0.2068 0.031 Uiso 1 1 calc R U
C9A C 0.8756(3) 0.12369(5) 0.3062(3) 0.0267(6) Uani 1 1 d . .
H9C H 0.7689 0.1267 0.3369 0.032 Uiso 1 1 calc R U
H9D H 0.9479 0.1197 0.4005 0.032 Uiso 1 1 calc R U
C10A C 0.8669(3) 0.10263(5) 0.1952(3) 0.0273(6) Uani 1 1 d . .
H10C H 0.7909 0.1065 0.1033 0.033 Uiso 1 1 calc R U
H10D H 0.9726 0.1004 0.1603 0.033 Uiso 1 1 calc R U
C11A C 0.8163(3) 0.07939(5) 0.2641(3) 0.0276(6) Uani 1 1 d . .
H11C H 0.7099 0.0815 0.2977 0.033 Uiso 1 1 calc R U
H11D H 0.8916 0.0755 0.3563 0.033 Uiso 1 1 calc R U
C12A C 0.8107(3) 0.05873(5) 0.1494(3) 0.0289(6) Uani 1 1 d . .
H12C H 0.7323 0.0625 0.0591 0.035 Uiso 1 1 calc R U
H12D H 0.9159 0.0572 0.1124 0.035 Uiso 1 1 calc R U
C13A C 0.7668(3) 0.03497(5) 0.2163(3) 0.0270(6) Uani 1 1 d . .
H13C H 0.6614 0.0364 0.2530 0.032 Uiso 1 1 calc R U
H13D H 0.8451 0.0311 0.3063 0.032 Uiso 1 1 calc R U
C14A C 0.7620(3) 0.01475(5) 0.0996(3) 0.0282(6) Uani 1 1 d . .
H14C H 0.8671 0.0136 0.0619 0.034 Uiso 1 1 calc R U
H14D H 0.6830 0.0187 0.0101 0.034 Uiso 1 1 calc R U
C15A C 0.7202(3) -0.00936(5) 0.1635(3) 0.0268(6) Uani 1 1 d . .
H15C H 0.6150 -0.0083 0.2012 0.032 Uiso 1 1 calc R U
H15D H 0.7994 -0.0134 0.2526 0.032 Uiso 1 1 calc R U
C16A C 0.7159(3) -0.02921(5) 0.0440(3) 0.0286(6) Uani 1 1 d . .
H16C H 0.6377 -0.0250 -0.0455 0.034 Uiso 1 1 calc R U
H16D H 0.8214 -0.0303 0.0070 0.034 Uiso 1 1 calc R U
C17A C 0.6732(3) -0.05350(5) 0.1034(3) 0.0270(6) Uani 1 1 d . .
H17C H 0.7517 -0.0579 0.1923 0.032 Uiso 1 1 calc R U
H17D H 0.5678 -0.0525 0.1406 0.032 Uiso 1 1 calc R U
C18A C 0.6689(4) -0.07288(5) -0.0177(3) 0.0362(7) Uani 1 1 d . .
H18C H 0.5921 -0.0683 -0.1074 0.043 Uiso 1 1 calc R U
H18D H 0.7750 -0.0740 -0.0534 0.043 Uiso 1 1 calc R U
C19A C 0.6234(5) -0.09712(5) 0.0379(4) 0.0467(8) Uani 1 1 d . .
H19D H 0.6204 -0.1086 -0.0470 0.070 Uiso 1 1 calc R U
H19E H 0.5184 -0.0962 0.0735 0.070 Uiso 1 1 calc R U
H19F H 0.7019 -0.1023 0.1232 0.070 Uiso 1 1 calc R U
C20A C 0.6077(3) 0.21545(5) -0.1345(3) 0.0306(6) Uani 1 1 d . .
H20D H 0.5388 0.2214 -0.0609 0.046 Uiso 1 1 calc R U
H20E H 0.5586 0.2015 -0.1877 0.046 Uiso 1 1 calc R U
H20F H 0.6222 0.2279 -0.2102 0.046 Uiso 1 1 calc R U

loop_
_atom_site_aniso_label
_atom_site_aniso_U_11
_atom_site_aniso_U_22
_atom_site_aniso_U_33
_atom_site_aniso_U_23
_atom_site_aniso_U_13
_atom_site_aniso_U_12
Cl1S 0.0246(4) 0.0215(3) 0.0374(4) 0.0067(2) 0.0036(3) 0.0001(2)
O1S 0.0443(15) 0.0430(14) 0.091(2) -0.0221(13) 0.0190(13) -0.0016(10)
O2S 0.0450(14) 0.0228(10) 0.0640(15) -0.0011(9) 0.0208(11) -0.0071(9)
O3S 0.0253(13) 0.0570(15) 0.0639(16) 0.0173(12) -0.0049(10) 0.0016(9)
O4S 0.091(2) 0.0535(15) 0.0370(13) 0.0225(11) -0.0120(13) -0.0240(13)
N1 0.0201(12) 0.0162(10) 0.0236(11) -0.0029(8) 0.0019(8) 0.0017(8)
C2 0.0195(14) 0.0207(12) 0.0254(13) -0.0010(10) 0.0036(10) 0.0003(9)
N3 0.0200(12) 0.0177(10) 0.0301(12) 0.0016(8) 0.0005(9) -0.0018(8)
C4 0.0173(14) 0.0210(12) 0.0334(14) -0.0047(10) 0.0020(10) -0.0007(9)
C5 0.0189(14) 0.0216(13) 0.0264(13) -0.0033(10) 0.0035(10) 0.0000(9)
C6 0.0234(15) 0.0178(12) 0.0315(14) -0.0017(10) 0.0032(11) 0.0053(10)
C7 0.0238(15) 0.0182(12) 0.0329(14) -0.0039(10) 0.0044(11) 0.0032(10)
C8 0.0225(15) 0.0201(13) 0.0301(14) -0.0023(10) 0.0047(11) 0.0030(10)
C9 0.0232(15) 0.0201(13) 0.0335(14) -0.0027(10) 0.0050(11) 0.0027(10)
C10 0.0237(15) 0.0197(12) 0.0258(13) -0.0016(10) 0.0081(10) 0.0021(10)
C11 0.0251(15) 0.0199(13) 0.0285(14) -0.0009(10) 0.0054(11) 0.0014(10)
C12 0.0210(14) 0.0211(13) 0.0233(13) -0.0008(9) 0.0066(10) 0.0010(10)
C13 0.0251(15) 0.0194(13) 0.0273(14) 0.0006(10) 0.0068(11) 0.0007(10)
C14 0.0218(14) 0.0195(12) 0.0244(13) -0.0003(9) 0.0081(10) -0.0004(10)
C15 0.0229(14) 0.0204(13) 0.0276(14) 0.0003(10) 0.0072(10) 0.0009(10)
C16 0.0219(14) 0.0187(12) 0.0275(14) 0.0003(10) 0.0057(10) 0.0010(10)
C17 0.0225(15) 0.0223(13) 0.0277(14) -0.0003(10) 0.0057(10) -0.0004(10)
C18 0.0273(15) 0.0208(13) 0.0302(14) 0.0005(10) 0.0097(11) -0.0014(10)
C19 0.0412(19) 0.0265(15) 0.0438(18) -0.0052(12) 0.0144(14) -0.0081(12)
C20 0.0296(17) 0.0197(13) 0.0513(18) 0.0124(12) 0.0032(13) 0.0008(11)
O1SA 0.0425(13) 0.0250(10) 0.0417(12) -0.0047(8) 0.0154(9) -0.0011(8)
O2SA 0.0297(11) 0.0384(11) 0.0320(11) -0.0025(8) 0.0171(8) 0.0024(8)
O3SA 0.0554(15) 0.0525(14) 0.0295(11) 0.0092(10) 0.0041(10) 0.0205(11)
O4SA 0.0242(12) 0.0375(12) 0.0573(14) 0.0031(10) 0.0054(9) -0.0031(8)
Cl2S 0.0218(4) 0.0258(3) 0.0265(3) 0.0021(2) 0.0052(2) 0.0015(2)
N1A 0.0182(12) 0.0223(11) 0.0264(11) -0.0022(8) 0.0016(9) -0.0007(8)
C2A 0.0202(15) 0.0316(14) 0.0284(14) -0.0013(11) 0.0027(11) -0.0034(10)
N3A 0.0206(12) 0.0148(10) 0.0286(12) 0.0013(8) 0.0014(9) -0.0025(8)
C4A 0.0333(17) 0.0396(16) 0.0316(15) 0.0090(12) 0.0146(13) 0.0109(12)
C5A 0.0262(17) 0.0432(17) 0.0406(17) 0.0088(13) 0.0160(13) 0.0107(12)
C6A 0.0266(16) 0.0318(14) 0.0284(14) -0.0024(11) -0.0039(11) -0.0004(11)
C7A 0.0318(17) 0.0297(14) 0.0224(14) 0.0012(10) 0.0003(11) 0.0037(11)
C8A 0.0284(16) 0.0266(14) 0.0236(13) 0.0003(10) 0.0061(11) 0.0033(11)
C9A 0.0269(15) 0.0291(14) 0.0243(13) 0.0030(11) 0.0043(11) 0.0049(11)
C10A 0.0309(16) 0.0278(14) 0.0234(14) 0.0006(10) 0.0050(11) -0.0001(11)
C11A 0.0279(16) 0.0299(14) 0.0259(14) 0.0023(11) 0.0071(11) 0.0016(11)
C12A 0.0322(17) 0.0294(15) 0.0257(14) 0.0015(11) 0.0060(11) -0.0010(11)
C13A 0.0257(16) 0.0293(14) 0.0274(14) 0.0012(11) 0.0090(11) 0.0004(11)
C14A 0.0316(16) 0.0297(14) 0.0244(14) 0.0025(11) 0.0073(11) -0.0003(11)
C15A 0.0244(15) 0.0302(14) 0.0271(14) 0.0024(11) 0.0090(11) 0.0004(10)
C16A 0.0306(16) 0.0290(15) 0.0271(14) 0.0013(11) 0.0072(11) 0.0001(11)
C17A 0.0251(15) 0.0303(14) 0.0272(14) 0.0022(11) 0.0091(11) 0.0007(11)
C18A 0.047(2) 0.0294(15) 0.0337(16) -0.0016(12) 0.0110(13) -0.0017(13)
C19A 0.061(2) 0.0295(16) 0.052(2) -0.0029(14) 0.0187(17) -0.0051(14)
C20A 0.0233(15) 0.0306(14) 0.0364(16) 0.0039(11) -0.0022(12) -0.0017(11)

loop_
_atom_type_symbol
_atom_type_description
_atom_type_scat_dispersion_real
_atom_type_scat_dispersion_imag
_atom_type_scat_source
C C 0.0181 0.0091 'International Tables Vol C Tables 4.2.6.8 and 6.1.1.4'
H H 0.0000 0.0000 'International Tables Vol C Tables 4.2.6.8 and 6.1.1.4'
N N 0.0311 0.0180 'International Tables Vol C Tables 4.2.6.8 and 6.1.1.4'
O O 0.0492 0.0322 'International Tables Vol C Tables 4.2.6.8 and 6.1.1.4'
Cl Cl 0.3639 0.7018 'International Tables Vol C Tables 4.2.6.8 and 6.1.1.4'

loop_
_geom_angle_atom_site_label_1
_geom_angle_atom_site_label_2
_geom_angle_atom_site_label_3
_geom_angle
O4S Cl1S O3S 109.87(16)
O4S Cl1S O1S 110.83(18)
O3S Cl1S O1S 108.71(16)
O4S Cl1S O2S 109.52(15)
O3S Cl1S O2S 109.05(14)
O1S Cl1S O2S 108.84(14)
C2 N1 C5 108.9(2)
C2 N1 C6 125.0(2)
C5 N1 C6 126.2(2)
N1 C2 N3 108.4(2)
N1 C2 H2A 125.8
N3 C2 H2A 125.8
C2 N3 C4 108.7(2)
C2 N3 C20 125.3(2)
C4 N3 C20 126.0(2)
C5 C4 N3 107.2(2)
C5 C4 H4A 126.4
N3 C4 H4A 126.4
C4 C5 N1 106.8(2)
C4 C5 H5A 126.6
N1 C5 H5A 126.6
N1 C6 C7 111.9(2)
N1 C6 H6A 109.2
C7 C6 H6A 109.2
N1 C6 H6B 109.2
C7 C6 H6B 109.2
H6A C6 H6B 107.9
C6 C7 C8 111.0(2)
C6 C7 H7A 109.4
C8 C7 H7A 109.4
C6 C7 H7B 109.4
C8 C7 H7B 109.4
H7A C7 H7B 108.0
C9 C8 C7 113.1(2)
C9 C8 H8A 109.0
C7 C8 H8A 109.0
C9 C8 H8B 109.0
C7 C8 H8B 109.0
H8A C8 H8B 107.8
C8 C9 C10 113.0(2)
C8 C9 H9A 109.0
C10 C9 H9A 109.0
C8 C9 H9B 109.0
C10 C9 H9B 109.0
H9A C9 H9B 107.8
C11 C10 C9 113.6(2)
C11 C10 H10A 108.8
C9 C10 H10A 108.8
C11 C10 H10B 108.8
C9 C10 H10B 108.8
H10A C10 H10B 107.7
C12 C11 C10 113.5(2)
C12 C11 H11A 108.9
C10 C11 H11A 108.9
C12 C11 H11B 108.9
C10 C11 H11B 108.9
H11A C11 H11B 107.7
C13 C12 C11 113.8(2)
C13 C12 H12A 108.8
C11 C12 H12A 108.8
C13 C12 H12B 108.8
C11 C12 H12B 108.8
H12A C12 H12B 107.7
C12 C13 C14 113.5(2)
C12 C13 H13A 108.9
C14 C13 H13A 108.9
C12 C13 H13B 108.9
C14 C13 H13B 108.9
H13A C13 H13B 107.7
C15 C14 C13 114.0(2)
C15 C14 H14A 108.8
C13 C14 H14A 108.8
C15 C14 H14B 108.8
C13 C14 H14B 108.8
H14A C14 H14B 107.7
C14 C15 C16 112.8(2)
C14 C15 H15A 109.0
C16 C15 H15A 109.0
C14 C15 H15B 109.0
C16 C15 H15B 109.0
H15A C15 H15B 107.8
C17 C16 C15 114.0(2)
C17 C16 H16A 108.7
C15 C16 H16A 108.7
C17 C16 H16B 108.7
C15 C16 H16B 108.7
H16A C16 H16B 107.6
C16 C17 C18 112.8(2)
C16 C17 H17A 109.0
C18 C17 H17A 109.0
C16 C17 H17B 109.0
C18 C17 H17B 109.0
H17A C17 H17B 107.8
C19 C18 C17 113.9(2)
C19 C18 H18A 108.8
C17 C18 H18A 108.8
C19 C18 H18B 108.8
C17 C18 H18B 108.8
H18A C18 H18B 107.7
C18 C19 H19A 109.5
C18 C19 H19B 109.5
H19A C19 H19B 109.5
C18 C19 H19C 109.5
H19A C19 H19C 109.5
H19B C19 H19C 109.5
N3 C20 H20A 109.5
N3 C20 H20B 109.5
H20A C20 H20B 109.5
N3 C20 H20C 109.5
H20A C20 H20C 109.5
H20B C20 H20C 109.5
O3SA Cl2S O4SA 110.10(14)
O3SA Cl2S O2SA 110.09(13)
O4SA Cl2S O2SA 109.85(13)
O3SA Cl2S O1SA 109.12(13)
O4SA Cl2S O1SA 108.08(12)
O2SA Cl2S O1SA 109.57(12)
C2A N1A C5A 108.2(2)
C2A N1A C6A 125.8(2)
C5A N1A C6A 126.0(2)
N1A C2A N3A 109.4(2)
N1A C2A H2B 125.3
N3A C2A H2B 125.3
C2A N3A C4A 108.2(2)
C2A N3A C20A 126.0(2)
C4A N3A C20A 125.7(2)
C5A C4A N3A 106.7(2)
C5A C4A H4B 126.6
N3A C4A H4B 126.6
C4A C5A N1A 107.5(2)
C4A C5A H5B 126.2
N1A C5A H5B 126.2
N1A C6A C7A 112.6(2)
N1A C6A H6C 109.1
C7A C6A H6C 109.1
N1A C6A H6D 109.1
C7A C6A H6D 109.1
H6C C6A H6D 107.8
C6A C7A C8A 114.1(2)
C6A C7A H7C 108.7
C8A C7A H7C 108.7
C6A C7A H7D 108.7
C8A C7A H7D 108.7
H7C C7A H7D 107.6
C9A C8A C7A 113.3(2)
C9A C8A H8C 108.9
C7A C8A H8C 108.9
C9A C8A H8D 108.9
C7A C8A H8D 108.9
H8C C8A H8D 107.7
C8A C9A C10A 112.1(2)
C8A C9A H9C 109.2
C10A C9A H9C 109.2
C8A C9A H9D 109.2
C10A C9A H9D 109.2
H9C C9A H9D 107.9
C11A C10A C9A 114.1(2)
C11A C10A H10C 108.7
C9A C10A H10C 108.7
C11A C10A H10D 108.7
C9A C10A H10D 108.7
H10C C10A H10D 107.6
C10A C11A C12A 112.4(2)
C10A C11A H11C 109.1
C12A C11A H11C 109.1
C10A C11A H11D 109.1
C12A C11A H11D 109.1
H11C C11A H11D 107.9
C13A C12A C11A 113.9(2)
C13A C12A H12C 108.8
C11A C12A H12C 108.8
C13A C12A H12D 108.8
C11A C12A H12D 108.8
H12C C12A H12D 107.7
C12A C13A C14A 112.7(2)
C12A C13A H13C 109.1
C14A C13A H13C 109.1
C12A C13A H13D 109.1
C14A C13A H13D 109.1
H13C C13A H13D 107.8
C13A C14A C15A 114.0(2)
C13A C14A H14C 108.8
C15A C14A H14C 108.8
C13A C14A H14D 108.8
C15A C14A H14D 108.8
H14C C14A H14D 107.6
C14A C15A C16A 112.8(2)
C14A C15A H15C 109.0
C16A C15A H15C 109.0
C14A C15A H15D 109.0
C16A C15A H15D 109.0
H15C C15A H15D 107.8
C17A C16A C15A 114.2(2)
C17A C16A H16C 108.7
C15A C16A H16C 108.7
C17A C16A H16D 108.7
C15A C16A H16D 108.7
H16C C16A H16D 107.6
C18A C17A C16A 113.2(2)
C18A C17A H17C 108.9
C16A C17A H17C 108.9
C18A C17A H17D 108.9
C16A C17A H17D 108.9
H17C C17A H17D 107.8
C19A C18A C17A 114.1(3)
C19A C18A H18C 108.7
C17A C18A H18C 108.7
C19A C18A H18D 108.7
C17A C18A H18D 108.7
H18C C18A H18D 107.6
C18A C19A H19D 109.5
C18A C19A H19E 109.5
H19D C19A H19E 109.5
C18A C19A H19F 109.5
H19D C19A H19F 109.5
H19E C19A H19F 109.5
N3A C20A H20D 109.5
N3A C20A H20E 109.5
H20D C20A H20E 109.5
N3A C20A H20F 109.5
H20D C20A H20F 109.5
H20E C20A H20F 109.5

loop_
_geom_bond_atom_site_label_1
_geom_bond_atom_site_label_2
_geom_bond_distance
Cl1S O4S 1.416(2)
Cl1S O3S 1.428(2)
Cl1S O1S 1.428(2)
Cl1S O2S 1.442(2)
N1 C2 1.327(3)
N1 C5 1.378(3)
N1 C6 1.476(3)
C2 N3 1.333(3)
C2 H2A 0.9500
N3 C4 1.371(3)
N3 C20 1.473(3)
C4 C5 1.352(4)
C4 H4A 0.9500
C5 H5A 0.9500
C6 C7 1.518(4)
C6 H6A 0.9900
C6 H6B 0.9900
C7 C8 1.524(3)
C7 H7A 0.9900
C7 H7B 0.9900
C8 C9 1.522(4)
C8 H8A 0.9900
C8 H8B 0.9900
C9 C10 1.525(3)
C9 H9A 0.9900
C9 H9B 0.9900
C10 C11 1.523(4)
C10 H10A 0.9900
C10 H10B 0.9900
C11 C12 1.522(3)
C11 H11A 0.9900
C11 H11B 0.9900
C12 C13 1.521(3)
C12 H12A 0.9900
C12 H12B 0.9900
C13 C14 1.524(3)
C13 H13A 0.9900
C13 H13B 0.9900
C14 C15 1.523(3)
C14 H14A 0.9900
C14 H14B 0.9900
C15 C16 1.526(3)
C15 H15A 0.9900
C15 H15B 0.9900
C16 C17 1.523(3)
C16 H16A 0.9900
C16 H16B 0.9900
C17 C18 1.524(3)
C17 H17A 0.9900
C17 H17B 0.9900
C18 C19 1.521(4)
C18 H18A 0.9900
C18 H18B 0.9900
C19 H19A 0.9800
C19 H19B 0.9800
C19 H19C 0.9800
C20 H20A 0.9800
C20 H20B 0.9800
C20 H20C 0.9800
O1SA Cl2S 1.447(2)
O2SA Cl2S 1.4384(19)
O3SA Cl2S 1.430(2)
O4SA Cl2S 1.431(2)
N1A C2A 1.320(3)
N1A C5A 1.367(4)
N1A C6A 1.476(3)
C2A N3A 1.324(3)
C2A H2B 0.9500
N3A C4A 1.375(4)
N3A C20A 1.461(3)
C4A C5A 1.349(4)
C4A H4B 0.9500
C5A H5B 0.9500
C6A C7A 1.515(4)
C6A H6C 0.9900
C6A H6D 0.9900
C7A C8A 1.526(4)
C7A H7C 0.9900
C7A H7D 0.9900
C8A C9A 1.524(4)
C8A H8C 0.9900
C8A H8D 0.9900
C9A C10A 1.527(4)
C9A H9C 0.9900
C9A H9D 0.9900
C10A C11A 1.523(4)
C10A H10C 0.9900
C10A H10D 0.9900
C11A C12A 1.531(4)
C11A H11C 0.9900
C11A H11D 0.9900
C12A C13A 1.523(4)
C12A H12C 0.9900
C12A H12D 0.9900
C13A C14A 1.525(4)
C13A H13C 0.9900
C13A H13D 0.9900
C14A C15A 1.525(4)
C14A H14C 0.9900
C14A H14D 0.9900
C15A C16A 1.527(4)
C15A H15C 0.9900
C15A H15D 0.9900
C16A C17A 1.521(4)
C16A H16C 0.9900
C16A H16D 0.9900
C17A C18A 1.517(4)
C17A H17C 0.9900
C17A H17D 0.9900
C18A C19A 1.513(4)
C18A H18C 0.9900
C18A H18D 0.9900
C19A H19D 0.9800
C19A H19E 0.9800
C19A H19F 0.9800
C20A H20D 0.9800
C20A H20E 0.9800
C20A H20F 0.9800

loop_
_geom_torsion_atom_site_label_1
_geom_torsion_atom_site_label_2
_geom_torsion_atom_site_label_3
_geom_torsion_atom_site_label_4
_geom_torsion
C5 N1 C2 N3 -0.2(3)
C6 N1 C2 N3 -179.0(2)
N1 C2 N3 C4 -0.1(3)
N1 C2 N3 C20 -179.4(2)
C2 N3 C4 C5 0.3(3)
C20 N3 C4 C5 179.6(2)
N3 C4 C5 N1 -0.4(3)
C2 N1 C5 C4 0.3(3)
C6 N1 C5 C4 179.2(2)
C2 N1 C6 C7 104.2(3)
C5 N1 C6 C7 -74.4(3)
N1 C6 C7 C8 -175.6(2)
C6 C7 C8 C9 -174.6(2)
C7 C8 C9 C10 177.1(2)
C8 C9 C10 C11 -178.0(2)
C9 C10 C11 C12 -179.9(2)
C10 C11 C12 C13 -179.1(2)
C11 C12 C13 C14 -180.0(2)
C12 C13 C14 C15 -179.2(2)
C13 C14 C15 C16 179.3(2)
C14 C15 C16 C17 -179.0(2)
C15 C16 C17 C18 179.6(2)
C16 C17 C18 C19 -178.0(2)
C5A N1A C2A N3A 0.6(3)
C6A N1A C2A N3A -178.6(2)
N1A C2A N3A C4A -0.2(3)
N1A C2A N3A C20A 176.3(2)
C2A N3A C4A C5A -0.3(3)
C20A N3A C4A C5A -176.8(2)
N3A C4A C5A N1A 0.7(3)
C2A N1A C5A C4A -0.8(3)
C6A N1A C5A C4A 178.4(2)
C2A N1A C6A C7A 59.1(3)
C5A N1A C6A C7A -120.0(3)
N1A C6A C7A C8A 57.9(3)
C6A C7A C8A C9A 172.3(2)
C7A C8A C9A C10A 178.2(2)
C8A C9A C10A C11A 177.1(2)
C9A C10A C11A C12A -179.5(2)
C10A C11A C12A C13A 177.7(2)
C11A C12A C13A C14A 180.0(2)
C12A C13A C14A C15A 179.4(2)
C13A C14A C15A C16A 179.8(2)
C14A C15A C16A C17A -179.5(2)
C15A C16A C17A C18A 179.7(2)
C16A C17A C18A C19A -178.8(3)
